data_4134197
loop_
_publ_author_name
'Mayfield, Andrew B.'
'Metternich, Jan B.'
'Trotta, Adam H.'
'Jacobsen, Eric N.'

_publ_section_title
;
 Stereospecific Furanosylations Catalyzed by Bis-thiourea Hydrogen-Bond
 Donors.
;
_journal_issue 8
_journal_name_full 'Journal of the American Chemical Society'
_journal_page_first 4061
_journal_page_last 4069
_journal_paper_doi 10.1021/jacs.0c00335
_journal_volume 142
_journal_year 2020
_chemical_absolute_configuration ad
_chemical_formula_sum 'C37 H45 N O9'
_chemical_formula_weight 647.73
_space_group_crystal_system monoclinic
_space_group_IT_number 4
_space_group_name_Hall 'P 2yb'
_space_group_name_H-M_alt 'P 1 21 1'
_atom_sites_solution_hydrogens geom
_audit_creation_method SHELXL-2014/7
_cell_angle_alpha 90
_cell_angle_beta 96.9247(12)
_cell_angle_gamma 90
_cell_formula_units_Z 2
_cell_length_a 11.04683(14)
_cell_length_b 9.43212(12)
_cell_length_c 16.2660(2)
_cell_measurement_reflns_used 9961
_cell_measurement_temperature 100(2)
_cell_measurement_theta_max 65.7
_cell_measurement_theta_min 4.03
_cell_volume 1682.47(4)
_computing_cell_refinement 'SAINT 8.37A (Bruker-AXS, 2015)'
_computing_data_reduction 'SAINT 8.37A (Bruker-AXS, 2015)'
_computing_molecular_graphics 'Bruker SHELXTL (Sheldrick, 2015)'
_computing_publication_material 'Bruker SHELXTL (Sheldrick, 2015)'
_computing_structure_refinement 'SHELXL-2014 (Sheldrick, 2015)'
_computing_structure_solution 'SHELXT-2014 (Sheldrick, 2015)'
_diffrn_ambient_temperature 100(2)
_diffrn_measured_fraction_theta_full 0.996
_diffrn_measured_fraction_theta_max 0.996
_diffrn_measurement_device_type
;
Bruker D8 goniometer with CCD area detector  
;
_diffrn_measurement_method 'omega and phi scans'
_diffrn_radiation_monochromator graphite
_diffrn_radiation_source 'I\mS microfocus tube'
_diffrn_radiation_type CuK\a
_diffrn_radiation_wavelength 1.54178
_diffrn_reflns_av_R_equivalents 0.0818
_diffrn_reflns_av_unetI/netI 0.0322
_diffrn_reflns_Laue_measured_fraction_full 0.996
_diffrn_reflns_Laue_measured_fraction_max 0.996
_diffrn_reflns_limit_h_max 11
_diffrn_reflns_limit_h_min -13
_diffrn_reflns_limit_k_max 11
_diffrn_reflns_limit_k_min -11
_diffrn_reflns_limit_l_max 19
_diffrn_reflns_limit_l_min -18
_diffrn_reflns_number 38199
_diffrn_reflns_point_group_measured_fraction_full 0.964
_diffrn_reflns_point_group_measured_fraction_max 0.964
_diffrn_reflns_theta_full 66.572
_diffrn_reflns_theta_max 66.572
_diffrn_reflns_theta_min 2.736
_exptl_absorpt_coefficient_mu 0.745
_exptl_absorpt_correction_T_max 0.8642
_exptl_absorpt_correction_T_min 0.6879
_exptl_absorpt_correction_type multi-scan
_exptl_absorpt_process_details sadabs
_exptl_crystal_colour colorless
_exptl_crystal_density_diffrn 1.279
_exptl_crystal_description needle
_exptl_crystal_F_000 692
_exptl_crystal_size_max 0.180
_exptl_crystal_size_mid 0.080
_exptl_crystal_size_min 0.040
_refine_diff_density_max 0.197
_refine_diff_density_min -0.197
_refine_diff_density_rms 0.038
_refine_ls_abs_structure_details
;
 Flack x determined using 2442 quotients [(I+)-(I-)]/[(I+)+(I-)]
 (Parsons, Flack and Wagner, Acta Cryst. B69 (2013) 249-259).
;
_refine_ls_abs_structure_Flack -0.13(11)
_refine_ls_extinction_method none
_refine_ls_goodness_of_fit_ref 1.069
_refine_ls_hydrogen_treatment constr
_refine_ls_matrix_type full
_refine_ls_number_parameters 428
_refine_ls_number_reflns 5734
_refine_ls_number_restraints 1
_refine_ls_restrained_S_all 1.069
_refine_ls_R_factor_all 0.0352
_refine_ls_R_factor_gt 0.0341
_refine_ls_shift/su_max 0.000
_refine_ls_shift/su_mean 0.000
_refine_ls_structure_factor_coef Fsqd
_refine_ls_weighting_details 'w=1/[\s^2^(Fo^2^)+(0.0605P)^2^+0.2072P] where P=(Fo^2^+2Fc^2^)/3'
_refine_ls_weighting_scheme calc
_refine_ls_wR_factor_gt 0.0905
_refine_ls_wR_factor_ref 0.0913
_reflns_Friedel_coverage 0.816
_reflns_Friedel_fraction_full 0.929
_reflns_Friedel_fraction_max 0.929
_reflns_number_gt 5541
_reflns_number_total 5734
_reflns_threshold_expression 'I > 2\s(I)'
_cod_data_source_file ja0c00335_si_001.cif
_cod_data_source_block JBM-5-118
_cod_depositor_comments
;
         Adding full bibliography for 4134197.cif.

2020-11-05
Z value and formula fixed to values more according to usual
chemical conventions.                 miguel
;
_cod_original_formula_sum 'C74 H90 N2 O18'
_cod_original_formula_weight 1295.47
_cod_original_formula_units_Z 1
_cod_original_cell_volume 1682.48(4)
_cod_original_sg_symbol_H-M 'P 21'
_cod_database_code 4134197
_shelx_shelxl_version_number 2014/7
_shelx_space_group_comment
;
The symmetry employed for this shelxl refinement is uniquely defined
by the following loop, which should always be used as a source of
symmetry information in preference to the above space-group names.
They are only intended as comments.
;
_shelx_estimated_absorpt_t_min 0.878
_shelx_estimated_absorpt_t_max 0.971
_refine_ls_abs_structure_hooft -0.13(9)

loop_
_space_group_symop_operation_xyz
'x, y, z'
'-x, y+1/2, -z'

loop_
_atom_site_label
_atom_site_type_symbol
_atom_site_fract_x
_atom_site_fract_y
_atom_site_fract_z
_atom_site_U_iso_or_equiv
_atom_site_adp_type
_atom_site_occupancy
_atom_site_site_symmetry_order
_atom_site_calc_flag
_atom_site_refinement_flags_posn
_atom_site_refinement_flags_adp
_atom_site_refinement_flags_occupancy
_atom_site_disorder_assembly
_atom_site_disorder_group
O1 O 0.38034(14) 0.13426(17) 0.80618(10) 0.0187(4) Uani 1 1 d . . . . .
O2 O 0.12300(15) -0.09970(17) 0.75214(10) 0.0197(4) Uani 1 1 d . . . . .
O3 O 0.14977(15) 0.09805(18) 0.92770(10) 0.0203(4) Uani 1 1 d . . . . .
O4 O 0.19473(15) 0.41921(18) 0.86673(10) 0.0192(3) Uani 1 1 d . . . . .
O5 O 0.30355(14) 0.33492(17) 0.73329(10) 0.0175(3) Uani 1 1 d . . . . .
O6 O 0.46183(15) 0.81490(17) 0.64255(10) 0.0212(4) Uani 1 1 d . . . . .
O7 O 0.49736(17) 0.68104(19) 0.53367(11) 0.0259(4) Uani 1 1 d . . . . .
O8 O 0.16346(17) 0.48314(19) 0.46085(11) 0.0261(4) Uani 1 1 d . . . . .
O9 O 0.22023(15) 0.69981(19) 0.51621(10) 0.0212(4) Uani 1 1 d . . . . .
N1 N 0.29970(19) 0.5036(2) 0.57552(13) 0.0194(4) Uani 1 1 d . . . . .
C1 C 0.2170(2) -0.0062(3) 0.73447(15) 0.0196(5) Uani 1 1 d . . . . .
H1A H 0.1838 0.0690 0.6957 0.023 Uiso 1 1 calc R U . . .
H1B H 0.2809 -0.0585 0.7092 0.023 Uiso 1 1 calc R U . . .
C2 C 0.2692(2) 0.0576(3) 0.81684(15) 0.0179(5) Uani 1 1 d . . . . .
H2 H 0.2899 -0.0212 0.8572 0.021 Uiso 1 1 calc R U . . .
C3 C 0.1853(2) 0.1622(2) 0.85443(14) 0.0173(5) Uani 1 1 d . . . . .
H3 H 0.1122 0.1845 0.8141 0.021 Uiso 1 1 calc R U . . .
C4 C 0.2649(2) 0.2941(2) 0.87249(15) 0.0176(5) Uani 1 1 d . . . . .
H4 H 0.3090 0.2865 0.9297 0.021 Uiso 1 1 calc R U . . .
C5 C 0.3573(2) 0.2818(2) 0.80991(14) 0.0176(5) Uani 1 1 d . . . . .
H5 H 0.4338 0.3348 0.8295 0.021 Uiso 1 1 calc R U . . .
C6 C 0.0667(2) -0.1713(3) 0.67948(15) 0.0205(5) Uani 1 1 d . . . . .
H6A H 0.1287 -0.2239 0.6525 0.025 Uiso 1 1 calc R U . . .
H6B H 0.0265 -0.1020 0.6394 0.025 Uiso 1 1 calc R U . . .
C7 C -0.0254(2) -0.2716(2) 0.70694(14) 0.0189(5) Uani 1 1 d . . . . .
C8 C 0.0117(2) -0.3966(3) 0.74818(16) 0.0230(5) Uani 1 1 d . . . . .
H8 H 0.0953 -0.4227 0.7543 0.028 Uiso 1 1 calc R U . . .
C9 C -0.0725(2) -0.4835(3) 0.78045(16) 0.0242(5) Uani 1 1 d . . . . .
H9 H -0.0460 -0.5675 0.8094 0.029 Uiso 1 1 calc R U . . .
C10 C -0.1952(2) -0.4478(3) 0.77053(15) 0.0230(5) Uani 1 1 d . . . . .
H10 H -0.2526 -0.5064 0.7933 0.028 Uiso 1 1 calc R U . . .
C11 C -0.2335(2) -0.3262(3) 0.72734(15) 0.0233(5) Uani 1 1 d . . . . .
H11 H -0.3178 -0.3029 0.7193 0.028 Uiso 1 1 calc R U . . .
C12 C -0.1494(2) -0.2380(3) 0.69566(15) 0.0208(5) Uani 1 1 d . . . . .
H12 H -0.1764 -0.1546 0.6662 0.025 Uiso 1 1 calc R U . . .
C13 C 0.0622(2) 0.1776(3) 0.96602(15) 0.0239(5) Uani 1 1 d . . . . .
H13A H 0.0866 0.2786 0.9679 0.029 Uiso 1 1 calc R U . . .
H13B H 0.0627 0.1445 1.0238 0.029 Uiso 1 1 calc R U . . .
C14 C -0.0667(2) 0.1655(3) 0.92188(15) 0.0210(5) Uani 1 1 d . . . . .
C15 C -0.1014(2) 0.0530(3) 0.86939(16) 0.0234(5) Uani 1 1 d . . . . .
H15 H -0.0425 -0.0147 0.8570 0.028 Uiso 1 1 calc R U . . .
C16 C -0.2223(2) 0.0390(3) 0.83474(16) 0.0263(6) Uani 1 1 d . . . . .
H16 H -0.2454 -0.0381 0.7986 0.032 Uiso 1 1 calc R U . . .
C17 C -0.3091(2) 0.1363(3) 0.85254(16) 0.0278(6) Uani 1 1 d . . . . .
H17 H -0.3917 0.1253 0.8295 0.033 Uiso 1 1 calc R U . . .
C18 C -0.2750(3) 0.2498(3) 0.90399(18) 0.0287(6) Uani 1 1 d . . . . .
H18 H -0.3342 0.3172 0.9161 0.034 Uiso 1 1 calc R U . . .
C19 C -0.1534(2) 0.2656(3) 0.93813(16) 0.0252(5) Uani 1 1 d . . . . .
H19 H -0.1299 0.3448 0.9725 0.030 Uiso 1 1 calc R U . . .
C20 C 0.2354(2) 0.5258(3) 0.92688(15) 0.0223(5) Uani 1 1 d . . . . .
H20A H 0.2386 0.4841 0.9830 0.027 Uiso 1 1 calc R U . . .
H20B H 0.1749 0.6038 0.9229 0.027 Uiso 1 1 calc R U . . .
C21 C 0.3591(2) 0.5866(3) 0.91632(14) 0.0194(5) Uani 1 1 d . . . . .
C22 C 0.4643(2) 0.5375(3) 0.96358(15) 0.0236(5) Uani 1 1 d . . . . .
H22 H 0.4587 0.4648 1.0033 0.028 Uiso 1 1 calc R U . . .
C23 C 0.5772(2) 0.5940(3) 0.95296(16) 0.0254(6) Uani 1 1 d . . . . .
H23 H 0.6485 0.5581 0.9845 0.030 Uiso 1 1 calc R U . . .
C24 C 0.5867(2) 0.7024(3) 0.89678(16) 0.0251(5) Uani 1 1 d . . . . .
H24 H 0.6642 0.7416 0.8902 0.030 Uiso 1 1 calc R U . . .
C25 C 0.4813(2) 0.7540(3) 0.84973(16) 0.0251(5) Uani 1 1 d . . . . .
H25 H 0.4869 0.8289 0.8114 0.030 Uiso 1 1 calc R U . . .
C26 C 0.3689(2) 0.6954(3) 0.85933(15) 0.0215(5) Uani 1 1 d . . . . .
H26 H 0.2978 0.7296 0.8268 0.026 Uiso 1 1 calc R U . . .
C27 C 0.3130(2) 0.3495(3) 0.58764(15) 0.0208(5) Uani 1 1 d . . . . .
H27A H 0.3564 0.3063 0.5441 0.025 Uiso 1 1 calc R U . . .
H27B H 0.2325 0.3033 0.5873 0.025 Uiso 1 1 calc R U . . .
C28 C 0.3871(2) 0.3373(3) 0.67180(15) 0.0192(5) Uani 1 1 d . . . . .
H28 H 0.4398 0.2507 0.6754 0.023 Uiso 1 1 calc R U . . .
C29 C 0.4641(2) 0.4728(3) 0.67930(16) 0.0206(5) Uani 1 1 d . . . . .
H29A H 0.5381 0.4620 0.6511 0.025 Uiso 1 1 calc R U . . .
H29B H 0.4887 0.4975 0.7381 0.025 Uiso 1 1 calc R U . . .
C30 C 0.3779(2) 0.5860(3) 0.63617(14) 0.0188(5) Uani 1 1 d . . . . .
H30 H 0.3286 0.6311 0.6768 0.023 Uiso 1 1 calc R U . . .
C31 C 0.4508(2) 0.6974(3) 0.59579(14) 0.0190(5) Uani 1 1 d . . . . .
C32 C 0.5368(2) 0.9269(3) 0.61426(17) 0.0267(6) Uani 1 1 d . . . . .
H32A H 0.4966 0.9663 0.5623 0.040 Uiso 1 1 calc R U . . .
H32B H 0.6164 0.8882 0.6052 0.040 Uiso 1 1 calc R U . . .
H32C H 0.5480 1.0019 0.6562 0.040 Uiso 1 1 calc R U . . .
C33 C 0.2221(2) 0.5566(3) 0.51235(14) 0.0199(5) Uani 1 1 d . . . . .
C34 C 0.1703(2) 0.7822(3) 0.44218(15) 0.0235(5) Uani 1 1 d . . . . .
C35 C 0.0328(2) 0.7635(3) 0.42631(18) 0.0326(6) Uani 1 1 d . . . . .
H35A H 0.0137 0.6646 0.4117 0.049 Uiso 1 1 calc R U . . .
H35B H -0.0002 0.8254 0.3806 0.049 Uiso 1 1 calc R U . . .
H35C H -0.0036 0.7886 0.4764 0.049 Uiso 1 1 calc R U . . .
C36 C 0.2350(3) 0.7371(3) 0.36857(17) 0.0324(6) Uani 1 1 d . . . . .
H36A H 0.3234 0.7400 0.3843 0.049 Uiso 1 1 calc R U . . .
H36B H 0.2127 0.8019 0.3221 0.049 Uiso 1 1 calc R U . . .
H36C H 0.2103 0.6404 0.3521 0.049 Uiso 1 1 calc R U . . .
C37 C 0.2030(3) 0.9339(3) 0.46742(18) 0.0295(6) Uani 1 1 d . . . . .
H37A H 0.1665 0.9578 0.5177 0.044 Uiso 1 1 calc R U . . .
H37B H 0.1717 0.9985 0.4226 0.044 Uiso 1 1 calc R U . . .
H37C H 0.2919 0.9433 0.4782 0.044 Uiso 1 1 calc R U . . .

loop_
_atom_site_aniso_label
_atom_site_aniso_U_11
_atom_site_aniso_U_22
_atom_site_aniso_U_33
_atom_site_aniso_U_23
_atom_site_aniso_U_13
_atom_site_aniso_U_12
O1 0.0140(8) 0.0178(8) 0.0242(9) 0.0008(7) 0.0022(6) -0.0004(6)
O2 0.0200(8) 0.0230(9) 0.0159(8) -0.0017(7) 0.0007(6) -0.0059(7)
O3 0.0181(8) 0.0247(9) 0.0182(8) 0.0041(7) 0.0025(6) -0.0003(7)
O4 0.0192(8) 0.0187(8) 0.0187(8) -0.0016(7) -0.0013(6) 0.0025(6)
O5 0.0159(8) 0.0222(8) 0.0144(8) 0.0024(6) 0.0019(6) 0.0011(6)
O6 0.0249(9) 0.0189(8) 0.0199(9) -0.0003(7) 0.0027(7) -0.0034(7)
O7 0.0297(9) 0.0270(9) 0.0226(9) -0.0020(7) 0.0099(7) -0.0049(7)
O8 0.0295(10) 0.0272(9) 0.0203(9) -0.0031(7) -0.0021(7) -0.0031(8)
O9 0.0240(9) 0.0213(8) 0.0175(8) 0.0014(7) -0.0002(7) 0.0017(7)
N1 0.0211(10) 0.0178(10) 0.0189(10) 0.0005(8) 0.0007(8) -0.0008(8)
C1 0.0178(11) 0.0217(11) 0.0191(12) -0.0007(9) 0.0021(9) -0.0026(9)
C2 0.0160(11) 0.0179(11) 0.0194(12) 0.0022(9) 0.0005(9) -0.0013(9)
C3 0.0158(11) 0.0206(12) 0.0149(11) 0.0037(9) -0.0002(9) -0.0006(9)
C4 0.0158(11) 0.0187(11) 0.0177(12) 0.0025(9) -0.0008(9) -0.0001(9)
C5 0.0157(11) 0.0167(11) 0.0196(12) 0.0018(9) -0.0011(9) 0.0011(9)
C6 0.0216(12) 0.0231(12) 0.0161(12) -0.0028(9) -0.0010(9) -0.0021(10)
C7 0.0200(12) 0.0214(12) 0.0146(11) -0.0025(9) -0.0014(9) -0.0029(9)
C8 0.0191(12) 0.0249(12) 0.0240(13) 0.0000(10) -0.0021(9) -0.0002(10)
C9 0.0262(13) 0.0214(12) 0.0241(13) 0.0031(10) -0.0006(10) -0.0022(10)
C10 0.0234(13) 0.0249(12) 0.0208(12) -0.0010(10) 0.0030(10) -0.0054(10)
C11 0.0179(12) 0.0265(13) 0.0252(13) 0.0009(10) 0.0016(10) 0.0003(10)
C12 0.0215(13) 0.0198(12) 0.0206(13) 0.0007(9) 0.0011(10) 0.0017(9)
C13 0.0223(13) 0.0306(14) 0.0199(12) -0.0028(10) 0.0066(10) -0.0040(10)
C14 0.0212(12) 0.0239(12) 0.0190(12) 0.0033(9) 0.0074(9) -0.0030(10)
C15 0.0207(13) 0.0277(13) 0.0228(13) 0.0001(10) 0.0064(10) 0.0007(10)
C16 0.0240(13) 0.0312(13) 0.0239(13) 0.0006(11) 0.0034(10) -0.0012(11)
C17 0.0185(13) 0.0374(15) 0.0276(14) 0.0077(12) 0.0036(10) 0.0013(11)
C18 0.0280(14) 0.0285(13) 0.0310(15) 0.0083(11) 0.0096(11) 0.0077(11)
C19 0.0312(14) 0.0205(12) 0.0253(13) 0.0040(10) 0.0091(11) -0.0006(10)
C20 0.0256(13) 0.0226(12) 0.0192(12) -0.0053(10) 0.0047(10) 0.0002(10)
C21 0.0235(12) 0.0201(11) 0.0142(11) -0.0044(9) 0.0014(9) 0.0005(9)
C22 0.0314(14) 0.0208(12) 0.0174(12) -0.0012(9) -0.0015(10) 0.0002(10)
C23 0.0249(13) 0.0250(13) 0.0240(13) -0.0070(10) -0.0059(10) 0.0025(10)
C24 0.0237(13) 0.0290(13) 0.0228(13) -0.0081(11) 0.0040(10) -0.0061(11)
C25 0.0321(14) 0.0247(12) 0.0186(13) -0.0018(9) 0.0031(10) -0.0054(10)
C26 0.0257(13) 0.0207(11) 0.0171(12) -0.0011(10) -0.0018(10) 0.0021(10)
C27 0.0244(13) 0.0192(11) 0.0192(12) 0.0003(9) 0.0049(10) 0.0003(10)
C28 0.0179(11) 0.0218(12) 0.0187(12) 0.0019(10) 0.0052(9) 0.0019(9)
C29 0.0168(11) 0.0234(12) 0.0217(13) 0.0038(10) 0.0029(9) -0.0013(9)
C30 0.0189(12) 0.0209(12) 0.0164(12) -0.0008(9) 0.0012(9) -0.0020(9)
C31 0.0177(11) 0.0204(11) 0.0181(12) 0.0011(10) -0.0005(9) -0.0005(9)
C32 0.0298(14) 0.0198(12) 0.0304(14) 0.0037(11) 0.0035(11) -0.0072(10)
C33 0.0196(12) 0.0239(12) 0.0167(12) -0.0007(10) 0.0045(9) -0.0008(9)
C34 0.0276(13) 0.0266(13) 0.0153(12) 0.0046(10) -0.0009(10) 0.0036(10)
C35 0.0268(14) 0.0374(15) 0.0316(15) 0.0034(12) -0.0044(11) 0.0074(12)
C36 0.0438(17) 0.0320(15) 0.0222(14) 0.0059(11) 0.0072(12) 0.0084(12)
C37 0.0370(15) 0.0254(13) 0.0261(14) 0.0044(11) 0.0032(11) 0.0048(11)

loop_
_atom_type_symbol
_atom_type_description
_atom_type_scat_dispersion_real
_atom_type_scat_dispersion_imag
_atom_type_scat_source
C C 0.0181 0.0091 'International Tables Vol C Tables 4.2.6.8 and 6.1.1.4'
H H 0.0000 0.0000 'International Tables Vol C Tables 4.2.6.8 and 6.1.1.4'
N N 0.0311 0.0180 'International Tables Vol C Tables 4.2.6.8 and 6.1.1.4'
O O 0.0492 0.0322 'International Tables Vol C Tables 4.2.6.8 and 6.1.1.4'

loop_
_geom_angle_atom_site_label_1
_geom_angle_atom_site_label_2
_geom_angle_atom_site_label_3
_geom_angle
_geom_angle_site_symmetry_1
_geom_angle_site_symmetry_3
_geom_angle_publ_flag
C5 O1 C2 108.98(17) . . ?
C1 O2 C6 112.37(18) . . ?
C13 O3 C3 114.22(18) . . ?
C4 O4 C20 114.63(17) . . ?
C5 O5 C28 112.51(17) . . ?
C31 O6 C32 115.97(19) . . ?
C33 O9 C34 119.49(19) . . ?
C33 N1 C30 126.0(2) . . ?
C33 N1 C27 120.7(2) . . ?
C30 N1 C27 113.29(19) . . ?
O2 C1 C2 106.08(19) . . ?
O1 C2 C1 109.17(19) . . ?
O1 C2 C3 106.71(18) . . ?
C1 C2 C3 115.13(19) . . ?
O3 C3 C2 107.46(18) . . ?
O3 C3 C4 113.08(19) . . ?
C2 C3 C4 103.86(18) . . ?
O4 C4 C5 115.16(19) . . ?
O4 C4 C3 111.67(18) . . ?
C5 C4 C3 102.97(19) . . ?
O5 C5 O1 111.74(19) . . ?
O5 C5 C4 108.53(18) . . ?
O1 C5 C4 103.90(19) . . ?
O2 C6 C7 107.11(18) . . ?
C8 C7 C12 118.8(2) . . ?
C8 C7 C6 120.5(2) . . ?
C12 C7 C6 120.6(2) . . ?
C9 C8 C7 120.7(2) . . ?
C10 C9 C8 120.1(2) . . ?
C11 C10 C9 119.7(2) . . ?
C10 C11 C12 120.4(2) . . ?
C11 C12 C7 120.3(2) . . ?
O3 C13 C14 113.6(2) . . ?
C15 C14 C19 119.3(2) . . ?
C15 C14 C13 121.5(2) . . ?
C19 C14 C13 119.1(2) . . ?
C14 C15 C16 120.2(2) . . ?
C17 C16 C15 120.5(3) . . ?
C18 C17 C16 119.7(2) . . ?
C17 C18 C19 120.1(2) . . ?
C14 C19 C18 120.2(3) . . ?
O4 C20 C21 113.64(19) . . ?
C22 C21 C26 119.0(2) . . ?
C22 C21 C20 121.1(2) . . ?
C26 C21 C20 119.9(2) . . ?
C23 C22 C21 120.4(2) . . ?
C24 C23 C22 120.5(2) . . ?
C23 C24 C25 119.5(2) . . ?
C26 C25 C24 119.8(2) . . ?
C25 C26 C21 120.7(2) . . ?
N1 C27 C28 103.4(2) . . ?
O5 C28 C27 107.87(18) . . ?
O5 C28 C29 110.7(2) . . ?
C27 C28 C29 104.08(19) . . ?
C28 C29 C30 103.60(19) . . ?
N1 C30 C31 112.23(19) . . ?
N1 C30 C29 102.82(19) . . ?
C31 C30 C29 110.17(19) . . ?
O7 C31 O6 124.5(2) . . ?
O7 C31 C30 125.4(2) . . ?
O6 C31 C30 110.04(19) . . ?
O8 C33 N1 123.4(2) . . ?
O8 C33 O9 126.4(2) . . ?
N1 C33 O9 110.2(2) . . ?
O9 C34 C35 110.1(2) . . ?
O9 C34 C37 102.78(19) . . ?
C35 C34 C37 110.8(2) . . ?
O9 C34 C36 109.1(2) . . ?
C35 C34 C36 112.8(2) . . ?
C37 C34 C36 110.8(2) . . ?

loop_
_geom_bond_atom_site_label_1
_geom_bond_atom_site_label_2
_geom_bond_distance
_geom_bond_site_symmetry_2
_geom_bond_publ_flag
O1 C5 1.418(3) . ?
O1 C2 1.454(3) . ?
O2 C1 1.418(3) . ?
O2 C6 1.436(3) . ?
O3 C13 1.426(3) . ?
O3 C3 1.433(3) . ?
O4 C4 1.409(3) . ?
O4 C20 1.437(3) . ?
O5 C5 1.407(3) . ?
O5 C28 1.441(3) . ?
O6 C31 1.341(3) . ?
O6 C32 1.451(3) . ?
O7 C31 1.198(3) . ?
O8 C33 1.213(3) . ?
O9 C33 1.352(3) . ?
O9 C34 1.483(3) . ?
N1 C33 1.352(3) . ?
N1 C30 1.455(3) . ?
N1 C27 1.471(3) . ?
C1 C2 1.518(3) . ?
C2 C3 1.530(3) . ?
C3 C4 1.532(3) . ?
C4 C5 1.531(3) . ?
C6 C7 1.496(3) . ?
C7 C8 1.394(3) . ?
C7 C12 1.397(3) . ?
C8 C9 1.389(4) . ?
C9 C10 1.387(4) . ?
C10 C11 1.384(4) . ?
C11 C12 1.392(4) . ?
C13 C14 1.519(3) . ?
C14 C15 1.387(4) . ?
C14 C19 1.394(4) . ?
C15 C16 1.392(4) . ?
C16 C17 1.383(4) . ?
C17 C18 1.383(4) . ?
C18 C19 1.397(4) . ?
C20 C21 1.511(3) . ?
C21 C22 1.394(3) . ?
C21 C26 1.395(3) . ?
C22 C23 1.386(4) . ?
C23 C24 1.384(4) . ?
C24 C25 1.401(4) . ?
C25 C26 1.385(4) . ?
C27 C28 1.513(3) . ?
C28 C29 1.531(3) . ?
C29 C30 1.542(3) . ?
C30 C31 1.521(3) . ?
C34 C35 1.520(4) . ?
C34 C37 1.520(4) . ?
C34 C36 1.527(4) . ?

loop_
_geom_torsion_atom_site_label_1
_geom_torsion_atom_site_label_2
_geom_torsion_atom_site_label_3
_geom_torsion_atom_site_label_4
_geom_torsion
_geom_torsion_site_symmetry_1
_geom_torsion_site_symmetry_2
_geom_torsion_site_symmetry_3
_geom_torsion_site_symmetry_4
_geom_torsion_publ_flag
C6 O2 C1 C2 -178.52(19) . . . . ?
C5 O1 C2 C1 107.5(2) . . . . ?
C5 O1 C2 C3 -17.5(2) . . . . ?
O2 C1 C2 O1 169.59(17) . . . . ?
O2 C1 C2 C3 -70.5(2) . . . . ?
C13 O3 C3 C2 -174.61(18) . . . . ?
C13 O3 C3 C4 71.4(2) . . . . ?
O1 C2 C3 O3 -126.48(18) . . . . ?
C1 C2 C3 O3 112.2(2) . . . . ?
O1 C2 C3 C4 -6.4(2) . . . . ?
C1 C2 C3 C4 -127.7(2) . . . . ?
C20 O4 C4 C5 -100.5(2) . . . . ?
C20 O4 C4 C3 142.5(2) . . . . ?
O3 C3 C4 O4 -94.0(2) . . . . ?
C2 C3 C4 O4 149.80(19) . . . . ?
O3 C3 C4 C5 141.84(19) . . . . ?
C2 C3 C4 C5 25.7(2) . . . . ?
C28 O5 C5 O1 -70.3(2) . . . . ?
C28 O5 C5 C4 175.73(18) . . . . ?
C2 O1 C5 O5 -82.8(2) . . . . ?
C2 O1 C5 C4 34.0(2) . . . . ?
O4 C4 C5 O5 -39.5(3) . . . . ?
C3 C4 C5 O5 82.3(2) . . . . ?
O4 C4 C5 O1 -158.51(18) . . . . ?
C3 C4 C5 O1 -36.7(2) . . . . ?
C1 O2 C6 C7 177.02(19) . . . . ?
O2 C6 C7 C8 -74.5(3) . . . . ?
O2 C6 C7 C12 102.1(2) . . . . ?
C12 C7 C8 C9 -2.6(4) . . . . ?
C6 C7 C8 C9 174.0(2) . . . . ?
C7 C8 C9 C10 1.2(4) . . . . ?
C8 C9 C10 C11 0.9(4) . . . . ?
C9 C10 C11 C12 -1.6(4) . . . . ?
C10 C11 C12 C7 0.2(4) . . . . ?
C8 C7 C12 C11 1.9(4) . . . . ?
C6 C7 C12 C11 -174.7(2) . . . . ?
C3 O3 C13 C14 76.8(3) . . . . ?
O3 C13 C14 C15 21.1(3) . . . . ?
O3 C13 C14 C19 -162.4(2) . . . . ?
C19 C14 C15 C16 -1.3(4) . . . . ?
C13 C14 C15 C16 175.1(2) . . . . ?
C14 C15 C16 C17 -0.3(4) . . . . ?
C15 C16 C17 C18 1.1(4) . . . . ?
C16 C17 C18 C19 -0.3(4) . . . . ?
C15 C14 C19 C18 2.1(4) . . . . ?
C13 C14 C19 C18 -174.4(2) . . . . ?
C17 C18 C19 C14 -1.3(4) . . . . ?
C4 O4 C20 C21 65.9(3) . . . . ?
O4 C20 C21 C22 -97.8(3) . . . . ?
O4 C20 C21 C26 83.1(3) . . . . ?
C26 C21 C22 C23 -1.2(4) . . . . ?
C20 C21 C22 C23 179.8(2) . . . . ?
C21 C22 C23 C24 1.6(4) . . . . ?
C22 C23 C24 C25 -0.7(4) . . . . ?
C23 C24 C25 C26 -0.5(4) . . . . ?
C24 C25 C26 C21 0.9(4) . . . . ?
C22 C21 C26 C25 -0.1(4) . . . . ?
C20 C21 C26 C25 179.0(2) . . . . ?
C33 N1 C27 C28 -169.5(2) . . . . ?
C30 N1 C27 C28 11.3(3) . . . . ?
C5 O5 C28 C27 162.05(19) . . . . ?
C5 O5 C28 C29 -84.7(2) . . . . ?
N1 C27 C28 O5 88.5(2) . . . . ?
N1 C27 C28 C29 -29.1(2) . . . . ?
O5 C28 C29 C30 -79.3(2) . . . . ?
C27 C28 C29 C30 36.4(2) . . . . ?
C33 N1 C30 C31 -49.6(3) . . . . ?
C27 N1 C30 C31 129.6(2) . . . . ?
C33 N1 C30 C29 -167.9(2) . . . . ?
C27 N1 C30 C29 11.2(3) . . . . ?
C28 C29 C30 N1 -28.8(2) . . . . ?
C28 C29 C30 C31 -148.6(2) . . . . ?
C32 O6 C31 O7 -0.5(3) . . . . ?
C32 O6 C31 C30 175.88(19) . . . . ?
N1 C30 C31 O7 -39.8(3) . . . . ?
C29 C30 C31 O7 74.1(3) . . . . ?
N1 C30 C31 O6 143.8(2) . . . . ?
C29 C30 C31 O6 -102.2(2) . . . . ?
C30 N1 C33 O8 176.1(2) . . . . ?
C27 N1 C33 O8 -3.0(4) . . . . ?
C30 N1 C33 O9 -4.3(3) . . . . ?
C27 N1 C33 O9 176.7(2) . . . . ?
C34 O9 C33 O8 -17.5(4) . . . . ?
C34 O9 C33 N1 162.85(19) . . . . ?
C33 O9 C34 C35 70.6(3) . . . . ?
C33 O9 C34 C37 -171.4(2) . . . . ?
C33 O9 C34 C36 -53.7(3) . . . . ?
